data_7132247
loop_
_publ_author_name
'Bhatia, Prachi'
'Pandey, Krishna'
'Das, Priyanka'
'Kumar, Dheeraj'

_publ_section_title
;
 Bis(dinitropyrazolyl)methanes spruced up with hydroxyl group: High
 performance energetic salts with reduced sensitivity
;
_journal_name_full 'Chemical Communications'
_journal_paper_doi 10.1039/D3CC04445A
_journal_year 2023
_chemical_formula_moiety 'C7 H2 N8 O10, 2(C2 H7 N6)'
_chemical_formula_sum 'C11 H16 N20 O10'
_chemical_formula_weight 588.379
_space_group_crystal_system monoclinic
_space_group_IT_number 15
_space_group_name_Hall '-C 2yc'
_space_group_name_H-M_alt 'C 1 2/c 1'
_symmetry_Int_Tables_number 15
_atom_sites_solution_primary iterative
_audit_creation_date 2023-08-18
_audit_creation_method
;
Olex2 1.5
(compiled 2023.03.06 svn.rbb2c1857 for OlexSys, GUI svn.r6748)
;
_audit_update_record
;
2023-09-07 deposited with the CCDC.	2023-10-23 downloaded from the CCDC.
;
_cell_angle_alpha 90
_cell_angle_beta 121.034(3)
_cell_angle_gamma 90
_cell_formula_units_Z 8
_cell_length_a 32.034(3)
_cell_length_b 5.3339(5)
_cell_length_c 29.714(3)
_cell_measurement_reflns_used 6858
_cell_measurement_temperature 100.(2)
_cell_measurement_theta_max 24.4746
_cell_measurement_theta_min 2.5442
_cell_volume 4350.4(7)
_computing_cell_refinement 'SAINT V8.40B (Bruker AXS LLC, 2019)'
_computing_data_reduction 'SAINT V8.40B (Bruker AXS LLC, 2019)'
_computing_molecular_graphics 'Olex2 1.5 (Dolomanov et al., 2009)'
_computing_publication_material 'Olex2 1.5 (Dolomanov et al., 2009)'
_computing_structure_refinement 'olex2.refine 1.5 (Bourhis et al., 2015)'
_computing_structure_solution 'olex2.solve 1.5 (Bourhis et al., 2015)'
_diffrn_ambient_temperature 100.00
_diffrn_detector_area_resol_mean 7.3910
_diffrn_measured_fraction_theta_full 0.9997
_diffrn_measured_fraction_theta_max 0.9968
_diffrn_measurement_device_type 'Bruker D8 QUEST Photon III C7'
_diffrn_radiation_type 'Mo K\a'
_diffrn_radiation_wavelength 0.71073
_diffrn_reflns_av_R_equivalents 0.0713
_diffrn_reflns_av_unetI/netI 0.0393
_diffrn_reflns_Laue_measured_fraction_full 0.9997
_diffrn_reflns_Laue_measured_fraction_max 0.9968
_diffrn_reflns_limit_h_max 39
_diffrn_reflns_limit_h_min -39
_diffrn_reflns_limit_k_max 6
_diffrn_reflns_limit_k_min -6
_diffrn_reflns_limit_l_max 36
_diffrn_reflns_limit_l_min -36
_diffrn_reflns_number 45335
_diffrn_reflns_point_group_measured_fraction_full 0.9997
_diffrn_reflns_point_group_measured_fraction_max 0.9968
_diffrn_reflns_theta_full 25.2417
_diffrn_reflns_theta_max 26.08
_diffrn_reflns_theta_min 1.48
_exptl_absorpt_coefficient_mu 0.157
_exptl_absorpt_correction_T_max 0.7453
_exptl_absorpt_correction_T_min 0.7170
_exptl_absorpt_correction_type multi-scan
_exptl_absorpt_process_details
;
Krause, L., Herbst-Irmer, R., Sheldrick, G. M., Stalke, D. (2015).
"Comparison of silver and molybdenum microfocus X-ray sources for
single-crystal structure determination"
J. Appl. Cryst. 48, 3-10.
doi:10.1107/S1600576714022985
;
_exptl_crystal_colour brown
_exptl_crystal_colour_primary brown
_exptl_crystal_density_diffrn 1.797
_exptl_crystal_density_method 'not measured'
_exptl_crystal_description plate
_exptl_crystal_F_000 2418.274
_exptl_crystal_size_max 0.212
_exptl_crystal_size_mid 0.181
_exptl_crystal_size_min 0.163
_refine_diff_density_max 0.5234
_refine_diff_density_min -0.4047
_refine_diff_density_rms 0.0771
_refine_ls_d_res_high 0.8083
_refine_ls_d_res_low 13.7243
_refine_ls_goodness_of_fit_ref 1.0708
_refine_ls_hydrogen_treatment mixed
_refine_ls_matrix_type full
_refine_ls_number_constraints 17
_refine_ls_number_parameters 415
_refine_ls_number_reflns 4306
_refine_ls_number_restraints 5
_refine_ls_restrained_S_all 1.0702
_refine_ls_R_factor_all 0.0579
_refine_ls_R_factor_gt 0.0418
_refine_ls_shift/su_max 0.0003
_refine_ls_shift/su_mean 0.0000
_refine_ls_structure_factor_coef Fsqd
_refine_ls_weighting_details 'w=1/[\s^2^(Fo^2^)+(0.0440P)^2^+5.8154P] where P=(Fo^2^+2Fc^2^)/3'
_refine_ls_weighting_scheme calc
_refine_ls_wR_factor_gt 0.0958
_refine_ls_wR_factor_ref 0.1082
_reflns_Friedel_coverage 0.0
_reflns_limit_h_max 33
_reflns_limit_h_min -39
_reflns_limit_k_max 6
_reflns_limit_k_min 0
_reflns_limit_l_max 36
_reflns_limit_l_min 0
_reflns_number_gt 3382
_reflns_number_total 4306
_reflns_threshold_expression I>=2u(I)
_cod_data_source_file d3cc04445a2.cif
_cod_data_source_block DK_PB_PSTOT_0249
_cod_depositor_comments
;
The following automatic conversions were performed:

data item '_exptl_absorpt_correction_type' value 'Multi-Scan' was
changed to 'multi-scan' in accordance with the
/home/data/users/saulius/crontab/automatic-downloads/rss-feeds/RSC/lib/dictionaries/cif_core.dic
dictionary named 'cif_core.dic' version 2.4.2 last updated on
2011-04-26.

Automatic conversion script
Id: cif_fix_values 8170 2020-07-09 18:12:32Z antanas 
;
_cod_original_cell_volume 4350.3(7)
_cod_database_code 7132247
_olex2_refinement_description
;
1. Fixed Uiso
 At 1.5 times of:
  All C(H,H) groups, H16 of N16, All N(H,H) groups
 At 1.2 times of:
  H11 of N11
2. Restrained distances
 N19-H19a
 0.89 with sigma of 0.02
 N19-H19b
 0.89 with sigma of 0.02
 H19a-H19b
 1.5 with sigma of 0.04
 C10-H19a = C10-H19b
 2 with sigma of 0.04
3.a Aromatic/amide H refined with riding coordinates:
 N11(H11)
;
_olex2_submission_special_instructions 'No special instructions were received'

loop_
_space_group_symop_id
_space_group_symop_operation_xyz
1 x,y,z
2 -x,y,-z+1/2
3 -x,-y,-z
4 x,-y,z-1/2
5 x+1/2,y+1/2,z
6 -x+1/2,y+1/2,-z+1/2
7 -x+1/2,-y+1/2,-z
8 x+1/2,-y+1/2,z-1/2

loop_
_atom_site_label
_atom_site_type_symbol
_atom_site_fract_x
_atom_site_fract_y
_atom_site_fract_z
_atom_site_U_iso_or_equiv
_atom_site_adp_type
_atom_site_occupancy
_atom_site_refinement_flags_posn
O1 O 0.55938(5) 0.9080(3) 0.75135(6) 0.0263(4) Uani 1.000000 .
O2 O 0.55281(6) 0.6837(3) 0.80884(6) 0.0315(4) Uani 1.000000 .
O3 O 0.61549(5) 0.2600(3) 0.85218(5) 0.0230(3) Uani 1.000000 .
O4 O 0.68951(6) -0.0745(3) 0.86012(6) 0.0290(4) Uani 1.000000 .
O5 O 0.72743(7) 0.0489(4) 0.82104(9) 0.0620(7) Uani 1.000000 .
O6 O 0.71336(6) 1.1115(3) 0.65552(7) 0.0410(5) Uani 1.000000 .
O7 O 0.65454(6) 1.0492(3) 0.57557(6) 0.0336(4) Uani 1.000000 .
O8 O 0.58969(5) 0.6397(3) 0.55627(5) 0.0235(3) Uani 1.000000 .
O9 O 0.55674(5) 0.2179(3) 0.58958(6) 0.0270(4) Uani 1.000000 .
O10 O 0.59727(5) 0.1356(3) 0.67396(6) 0.0280(4) Uani 1.000000 .
N1 N 0.57048(6) 0.7258(3) 0.78079(7) 0.0228(4) Uani 1.000000 .
N2 N 0.69395(7) 0.0672(4) 0.82950(7) 0.0284(5) Uani 1.000000 .
N3 N 0.62518(6) 0.5899(3) 0.75407(7) 0.0214(4) Uani 1.000000 .
N4 N 0.65807(6) 0.4116(3) 0.76772(7) 0.0212(4) Uani 1.000000 .
N5 N 0.66184(6) 0.5188(3) 0.69152(7) 0.0201(4) Uani 1.000000 .
N6 N 0.68529(6) 0.7173(3) 0.68844(7) 0.0217(4) Uani 1.000000 .
N7 N 0.67752(6) 0.9929(4) 0.62238(7) 0.0253(4) Uani 1.000000 .
N8 N 0.59070(6) 0.2601(3) 0.63526(7) 0.0214(4) Uani 1.000000 .
C1 C 0.60570(7) 0.5533(4) 0.78412(8) 0.0187(4) Uani 1.000000 .
C2 C 0.62527(7) 0.3420(4) 0.81885(8) 0.0189(4) Uani 1.000000 .
C3 C 0.65972(7) 0.2578(4) 0.80582(8) 0.0201(5) Uani 1.000000 .
C4 C 0.68512(8) 0.3811(5) 0.74019(9) 0.0236(5) Uani 1.000000 .
H4a H 0.6848(9) 0.204(5) 0.7321(10) 0.0353(7) Uiso 1.000000 R
H4b H 0.7165(9) 0.461(5) 0.7616(10) 0.0353(7) Uiso 1.000000 R
C5 C 0.66093(7) 0.7833(4) 0.63818(8) 0.0204(5) Uani 1.000000 .
C6 C 0.61943(7) 0.6270(4) 0.60465(8) 0.0195(4) Uani 1.000000 .
C7 C 0.62230(7) 0.4548(4) 0.64272(8) 0.0198(4) Uani 1.000000 .
N9 N 0.68844(6) -0.2529(3) 1.00627(6) 0.0187(4) Uani 1.000000 .
N10 N 0.70520(6) 0.0766(3) 0.97310(7) 0.0226(4) Uani 1.000000 .
N11 N 0.66219(6) -0.0414(3) 0.93570(7) 0.0223(4) Uani 1.000000 .
H11 H 0.64386(6) 0.0104(3) 0.90306(7) 0.0267(5) Uiso 1.000000 R
N12 N 0.69185(7) -0.4482(4) 1.03927(8) 0.0239(4) Uani 1.000000 .
H12a H 0.6896(9) -0.387(5) 1.0653(10) 0.0359(6) Uiso 1.000000 R
H12b H 0.7177(10) -0.534(5) 1.0478(10) 0.0359(6) Uiso 1.000000 R
N13 N 0.75872(7) -0.0055(4) 1.06391(7) 0.0241(4) Uani 1.000000 .
H13a H 0.7791(9) 0.090(5) 1.0639(10) 0.0362(6) Uiso 1.000000 R
H13b H 0.7692(9) -0.128(5) 1.0875(10) 0.0362(6) Uiso 1.000000 R
N14 N 0.61475(7) -0.3913(4) 0.93091(8) 0.0245(4) Uani 1.000000 .
H14a H 0.6111(9) -0.507(5) 0.9476(10) 0.0368(6) Uiso 1.000000 R
H14b H 0.6012(9) -0.403(5) 0.8975(11) 0.0368(6) Uiso 1.000000 R
C8 C 0.65237(7) -0.2384(4) 0.95495(8) 0.0193(4) Uani 1.000000 .
C9 C 0.71977(7) -0.0541(4) 1.01562(8) 0.0192(4) Uani 1.000000 .
N15 N 0.51145(6) 1.1266(3) 0.39868(6) 0.0186(4) Uani 1.000000 .
N16 N 0.56337(6) 0.9706(4) 0.47327(7) 0.0232(4) Uani 1.000000 .
H16 H 0.5786(9) 0.920(5) 0.5065(10) 0.0349(6) Uiso 1.000000 R
N17 N 0.56429(6) 0.8176(4) 0.43574(7) 0.0247(4) Uani 1.000000 .
N18 N 0.47589(7) 1.2916(4) 0.36258(7) 0.0222(4) Uani 1.000000 .
H18a H 0.4512(9) 1.200(5) 0.3411(10) 0.0334(6) Uiso 1.000000 R
H18b H 0.4876(9) 1.389(5) 0.3459(10) 0.0334(6) Uiso 1.000000 R
N19 N 0.51992(7) 0.8275(4) 0.34256(7) 0.0237(4) Uani 1.000000 D
H19a H 0.5001(8) 0.929(4) 0.3152(7) 0.0355(6) Uiso 1.000000 DR
H19b H 0.5436(7) 0.763(4) 0.3390(9) 0.0355(6) Uiso 1.000000 DR
N20 N 0.52001(7) 1.3336(4) 0.47324(8) 0.0258(4) Uani 1.000000 .
H20a H 0.5427(10) 1.384(5) 0.5050(11) 0.0388(7) Uiso 1.000000 R
H20b H 0.4988(10) 1.435(5) 0.4513(11) 0.0388(7) Uiso 1.000000 R
C10 C 0.53260(7) 0.9182(4) 0.39096(8) 0.0201(5) Uani 1.000000 D
C11 C 0.53145(7) 1.1541(4) 0.45113(8) 0.0200(5) Uani 1.000000 .

loop_
_atom_site_aniso_label
_atom_site_aniso_U_11
_atom_site_aniso_U_22
_atom_site_aniso_U_33
_atom_site_aniso_U_12
_atom_site_aniso_U_13
_atom_site_aniso_U_23
O1 0.0287(8) 0.0224(8) 0.0209(8) 0.0055(7) 0.0079(7) 0.0068(7)
O2 0.0347(9) 0.0360(10) 0.0318(9) 0.0101(8) 0.0228(8) 0.0081(8)
O3 0.0239(7) 0.0264(8) 0.0198(8) 0.0019(6) 0.0120(6) 0.0068(7)
O4 0.0334(9) 0.0290(9) 0.0270(9) 0.0088(7) 0.0173(7) 0.0145(7)
O5 0.0495(12) 0.0823(16) 0.0801(15) 0.0440(11) 0.0519(12) 0.0548(13)
O6 0.0333(9) 0.0394(11) 0.0347(10) -0.0182(8) 0.0065(8) 0.0030(8)
O7 0.0345(9) 0.0379(10) 0.0243(9) -0.0071(8) 0.0124(7) 0.0081(8)
O8 0.0230(7) 0.0251(8) 0.0164(8) -0.0025(6) 0.0060(6) 0.0018(6)
O9 0.0230(8) 0.0279(9) 0.0250(8) -0.0063(7) 0.0088(7) -0.0019(7)
O10 0.0313(8) 0.0259(9) 0.0259(9) -0.0029(7) 0.0141(7) 0.0083(7)
N1 0.0221(9) 0.0234(10) 0.0192(9) 0.0025(8) 0.0081(8) 0.0021(8)
N2 0.0256(10) 0.0326(11) 0.0287(11) 0.0087(8) 0.0151(9) 0.0119(9)
N3 0.0178(8) 0.0235(10) 0.0189(9) 0.0019(7) 0.0066(7) 0.0042(8)
N4 0.0166(8) 0.0259(10) 0.0198(9) 0.0033(7) 0.0084(7) 0.0075(8)
N5 0.0157(8) 0.0234(10) 0.0188(9) -0.0004(7) 0.0072(7) 0.0046(8)
N6 0.0184(8) 0.0249(10) 0.0213(9) -0.0013(7) 0.0099(7) 0.0021(8)
N7 0.0243(9) 0.0251(10) 0.0245(10) -0.0029(8) 0.0112(8) 0.0028(8)
N8 0.0206(9) 0.0211(10) 0.0228(10) 0.0005(7) 0.0113(8) 0.0008(8)
C1 0.0182(10) 0.0201(11) 0.0166(10) 0.0010(8) 0.0082(8) 0.0015(9)
C2 0.0163(9) 0.0198(11) 0.0158(10) -0.0029(8) 0.0049(8) -0.0006(9)
C3 0.0178(10) 0.0218(11) 0.0173(10) 0.0008(8) 0.0067(8) 0.0054(9)
C4 0.0185(10) 0.0310(13) 0.0209(11) 0.0023(9) 0.0100(9) 0.0075(10)
C5 0.0185(10) 0.0230(11) 0.0194(11) -0.0012(9) 0.0096(9) 0.0025(9)
C6 0.0174(10) 0.0221(11) 0.0192(11) 0.0012(8) 0.0096(9) 0.0002(9)
C7 0.0165(10) 0.0212(11) 0.0199(11) 0.0001(8) 0.0081(9) 0.0005(9)
N9 0.0203(8) 0.0176(9) 0.0185(9) 0.0002(7) 0.0101(7) 0.0017(7)
N10 0.0207(9) 0.0235(10) 0.0198(9) -0.0041(7) 0.0077(8) 0.0016(8)
N11 0.0201(9) 0.0251(10) 0.0165(9) -0.0026(8) 0.0058(7) 0.0039(8)
N12 0.0313(10) 0.0194(10) 0.0254(10) 0.0049(8) 0.0177(9) 0.0067(8)
N13 0.0242(10) 0.0240(11) 0.0189(10) -0.0014(8) 0.0073(8) 0.0052(8)
N14 0.0254(10) 0.0245(11) 0.0228(10) -0.0045(8) 0.0117(8) -0.0009(9)
C8 0.0198(10) 0.0189(11) 0.0210(11) 0.0029(8) 0.0118(9) 0.0015(9)
C9 0.0200(10) 0.0188(11) 0.0198(11) 0.0013(8) 0.0109(9) 0.0011(9)
N15 0.0172(8) 0.0200(9) 0.0169(9) 0.0017(7) 0.0076(7) 0.0013(7)
N16 0.0232(9) 0.0280(11) 0.0155(9) 0.0046(8) 0.0079(8) 0.0026(8)
N17 0.0286(10) 0.0262(10) 0.0196(9) 0.0073(8) 0.0125(8) 0.0034(8)
N18 0.0203(9) 0.0213(10) 0.0193(10) 0.0028(8) 0.0061(8) 0.0021(8)
N19 0.0257(10) 0.0264(11) 0.0194(10) 0.0080(8) 0.0120(8) 0.0020(8)
N20 0.0224(10) 0.0297(11) 0.0179(10) 0.0029(8) 0.0050(8) -0.0043(9)
C10 0.0199(10) 0.0193(11) 0.0223(11) 0.0003(8) 0.0118(9) 0.0006(9)
C11 0.0162(10) 0.0242(12) 0.0183(11) -0.0009(8) 0.0081(8) 0.0005(9)

loop_
_atom_type_symbol
_atom_type_scat_dispersion_real
_atom_type_scat_dispersion_imag
_atom_type_scat_Cromer_Mann_a1
_atom_type_scat_Cromer_Mann_a2
_atom_type_scat_Cromer_Mann_a3
_atom_type_scat_Cromer_Mann_a4
_atom_type_scat_Cromer_Mann_b1
_atom_type_scat_Cromer_Mann_b2
_atom_type_scat_Cromer_Mann_b3
_atom_type_scat_Cromer_Mann_b4
_atom_type_scat_Cromer_Mann_c
_atom_type_scat_source
_atom_type_scat_dispersion_source
C 0.00347 0.00161 2.31000 1.02000 1.58860 0.86500 20.84390 10.20750 0.56870 51.65120 0.21560 'International Tables Volume C Table 6.1.1.4 (pp. 500-502)' 'Henke, Gullikson and Davis, At. Data and Nucl. Data Tables, 1993, 54, 2'
H 0.00000 0.00000 0.49300 0.32291 0.14019 0.04081 10.51090 26.12570 3.14236 57.79970 0.00304 'International Tables Volume C Table 6.1.1.4 (pp. 500-502)' 'Henke, Gullikson and Davis, At. Data and Nucl. Data Tables, 1993, 54, 2'
N 0.00653 0.00323 12.21260 3.13220 2.01250 1.16630 0.00570 9.89330 28.99750 0.58260 -11.52900 'International Tables Volume C Table 6.1.1.4 (pp. 500-502)' 'Henke, Gullikson and Davis, At. Data and Nucl. Data Tables, 1993, 54, 2'
O 0.01158 0.00611 3.04850 2.28680 1.54630 0.86700 13.27710 5.70110 0.32390 32.90890 0.25080 'International Tables Volume C Table 6.1.1.4 (pp. 500-502)' 'Henke, Gullikson and Davis, At. Data and Nucl. Data Tables, 1993, 54, 2'

loop_
_geom_angle_atom_site_label_1
_geom_angle_atom_site_label_2
_geom_angle_atom_site_label_3
_geom_angle
_geom_angle_site_symmetry_1
_geom_angle_site_symmetry_3
_geom_angle_publ_flag
O2 N1 O1 123.61(18) . . ?
C1 N1 O1 119.28(17) . . ?
C1 N1 O2 117.11(17) . . ?
O5 N2 O4 122.88(19) . . ?
C3 N2 O4 117.11(18) . . ?
C3 N2 O5 119.97(19) . . ?
C1 N3 N4 105.24(16) . . ?
C3 N4 N3 111.61(17) . . ?
C4 N4 N3 120.90(17) . . ?
C4 N4 C3 127.29(18) . . ?
C4 N5 N6 117.20(17) . . ?
C7 N5 N6 111.59(17) . . ?
C7 N5 C4 130.09(19) . . ?
C5 N6 N5 105.27(16) . . ?
O7 N7 O6 123.08(19) . . ?
C5 N7 O6 119.57(18) . . ?
C5 N7 O7 117.33(17) . . ?
O10 N8 O9 123.05(17) . . ?
C7 N8 O9 117.69(17) . . ?
C7 N8 O10 119.26(17) . . ?
N3 C1 N1 119.04(18) . . ?
C2 C1 N1 126.57(18) . . ?
C2 C1 N3 114.33(18) . . ?
C1 C2 O3 130.05(19) . . ?
C3 C2 O3 130.41(19) . . ?
C3 C2 C1 99.52(17) . . ?
N4 C3 N2 122.49(18) . . ?
C2 C3 N2 127.95(19) . . ?
C2 C3 N4 109.31(18) . . ?
N5 C4 N4 110.63(17) . . ?
H4a C4 N4 107.9(15) . . ?
H4a C4 N5 108.3(15) . . ?
H4b C4 N4 107.2(14) . . ?
H4b C4 N5 105.2(15) . . ?
H4b C4 H4a 118(2) . . ?
N7 C5 N6 118.57(18) . . ?
C6 C5 N6 114.90(18) . . ?
C6 C5 N7 126.52(18) . . ?
C5 C6 O8 130.20(19) . . ?
C7 C6 O8 130.32(19) . . ?
C7 C6 C5 99.48(17) . . ?
N8 C7 N5 123.29(18) . . ?
C6 C7 N5 108.76(18) . . ?
C6 C7 N8 127.88(18) . . ?
C8 N9 N12 122.91(17) . . ?
C9 N9 N12 130.08(17) . . ?
C9 N9 C8 106.88(17) . . ?
C9 N10 N11 104.13(17) . . ?
H11 N11 N10 124.01(10) . . ?
C8 N11 N10 111.99(17) . . ?
C8 N11 H11 124.01(11) . . ?
H12a N12 N9 109.1(18) . . ?
H12b N12 N9 108.5(17) . . ?
H12b N12 H12a 116(2) . . ?
H13b N13 H13a 119(2) . . ?
C9 N13 H13a 114.3(18) . . ?
C9 N13 H13b 117.4(17) . . ?
H14b N14 H14a 119(3) . . ?
C8 N14 H14a 120.2(18) . . ?
C8 N14 H14b 116.6(18) . . ?
N11 C8 N9 106.18(17) . . ?
N14 C8 N9 125.7(2) . . ?
N14 C8 N11 128.1(2) . . ?
N10 C9 N9 110.80(18) . . ?
N13 C9 N9 122.33(19) . . ?
N13 C9 N10 126.8(2) . . ?
C10 N15 N18 130.78(17) . . ?
C11 N15 N18 121.93(17) . . ?
C11 N15 C10 107.29(17) . . ?
N17 N16 H16 119.0(17) . . ?
C11 N16 H16 128.3(17) . . ?
C11 N16 N17 111.45(17) . . ?
C10 N17 N16 104.44(17) . . ?
H18a N18 N15 106.4(17) . . ?
H18b N18 N15 111.7(15) . . ?
H18b N18 H18a 113(2) . . ?
H19b N19 H19a 112(2) . . ?
C10 N19 H19a 115.1(15) . . ?
C10 N19 H19b 117.0(15) . . ?
H20b N20 H20a 121(3) . . ?
C11 N20 H20a 117.7(17) . . ?
C11 N20 H20b 113.4(18) . . ?
N17 C10 N15 110.65(18) . . ?
N19 C10 N15 123.71(19) . . ?
N19 C10 N17 125.6(2) . . ?
N16 C11 N15 106.17(18) . . ?
N20 C11 N15 124.45(19) . . ?
N20 C11 N16 129.4(2) . . ?

loop_
_geom_bond_atom_site_label_1
_geom_bond_atom_site_label_2
_geom_bond_distance
_geom_bond_site_symmetry_2
_geom_bond_publ_flag
O1 N1 1.231(2) . ?
O2 N1 1.246(2) . ?
O3 C2 1.261(2) . ?
O4 N2 1.246(2) . ?
O5 N2 1.225(2) . ?
O6 N7 1.234(2) . ?
O7 N7 1.229(2) . ?
O8 C6 1.251(2) . ?
O9 N8 1.247(2) . ?
O10 N8 1.248(2) . ?
N1 C1 1.419(3) . ?
N2 C3 1.391(3) . ?
N3 N4 1.319(2) . ?
N3 C1 1.341(3) . ?
N4 C3 1.377(3) . ?
N4 C4 1.475(3) . ?
N5 N6 1.328(2) . ?
N5 C4 1.441(3) . ?
N5 C7 1.389(3) . ?
N6 C5 1.327(3) . ?
N7 C5 1.418(3) . ?
N8 C7 1.386(3) . ?
C1 C2 1.436(3) . ?
C2 C3 1.418(3) . ?
C4 H4a 0.97(3) . ?
C4 H4b 0.97(3) . ?
C5 C6 1.445(3) . ?
C6 C7 1.423(3) . ?
N9 N12 1.396(2) . ?
N9 C8 1.360(3) . ?
N9 C9 1.386(3) . ?
N10 N11 1.397(2) . ?
N10 C9 1.301(3) . ?
N11 H11 0.8800 . ?
N11 C8 1.310(3) . ?
N12 H12a 0.88(3) . ?
N12 H12b 0.86(3) . ?
N13 H13a 0.83(3) . ?
N13 H13b 0.89(3) . ?
N13 C9 1.355(3) . ?
N14 H14a 0.84(3) . ?
N14 H14b 0.86(3) . ?
N14 C8 1.319(3) . ?
N15 N18 1.401(2) . ?
N15 C10 1.381(3) . ?
N15 C11 1.353(3) . ?
N16 H16 0.89(3) . ?
N16 N17 1.394(3) . ?
N16 C11 1.320(3) . ?
N17 C10 1.303(3) . ?
N18 H18a 0.87(3) . ?
N18 H18b 0.92(3) . ?
N19 H19a 0.908(15) . ?
N19 H19b 0.886(15) . ?
N19 C10 1.366(3) . ?
N20 H20a 0.88(3) . ?
N20 H20b 0.85(3) . ?
N20 C11 1.316(3) . ?

loop_
_geom_torsion_atom_site_label_1
_geom_torsion_atom_site_label_2
_geom_torsion_atom_site_label_3
_geom_torsion_atom_site_label_4
_geom_torsion
_geom_torsion_site_symmetry_1
_geom_torsion_site_symmetry_2
_geom_torsion_site_symmetry_3
_geom_torsion_site_symmetry_4
_geom_torsion_publ_flag
O1 N1 C1 N3 -1.6(2) . . . . ?
O1 N1 C1 C2 175.39(17) . . . . ?
O2 N1 C1 N3 179.13(18) . . . . ?
O2 N1 C1 C2 -3.9(2) . . . . ?
O3 C2 C1 N1 1.7(3) . . . . ?
O3 C2 C1 N3 178.9(2) . . . . ?
O3 C2 C3 N2 -4.1(3) . . . . ?
O3 C2 C3 N4 -178.4(2) . . . . ?
O4 N2 C3 N4 -173.89(18) . . . . ?
O4 N2 C3 C2 12.5(2) . . . . ?
O5 N2 C3 N4 8.2(3) . . . . ?
O5 N2 C3 C2 -165.4(2) . . . . ?
O6 N7 C5 N6 -1.4(2) . . . . ?
O6 N7 C5 C6 179.19(19) . . . . ?
O7 N7 C5 N6 179.49(19) . . . . ?
O7 N7 C5 C6 0.1(2) . . . . ?
O8 C6 C5 N6 -179.8(2) . . . . ?
O8 C6 C5 N7 -0.4(3) . . . . ?
O8 C6 C7 N5 -179.8(2) . . . . ?
O8 C6 C7 N8 -2.8(3) . . . . ?
O9 N8 C7 N5 -179.22(17) . . . . ?
O9 N8 C7 C6 4.1(2) . . . . ?
O10 N8 C7 N5 0.7(2) . . . . ?
O10 N8 C7 C6 -175.90(18) . . . . ?
N1 C1 N3 N4 176.51(19) . . . . ?
N1 C1 C2 C3 -176.6(2) . . . . ?
N2 C3 N4 N3 -175.1(2) . . . . ?
N2 C3 N4 C4 10.2(3) . . . . ?
N2 C3 C2 C1 174.2(2) . . . . ?
N3 N4 C3 C2 -0.43(18) . . . . ?
N3 N4 C4 N5 -15.1(2) . . . . ?
N3 C1 C2 C3 0.58(19) . . . . ?
N4 C3 C2 C1 -0.08(18) . . . . ?
N4 C4 N5 N6 111.43(18) . . . . ?
N4 C4 N5 C7 -81.9(2) . . . . ?
N5 N6 C5 N7 -179.99(15) . . . . ?
N5 N6 C5 C6 -0.52(18) . . . . ?
N5 C7 C6 C5 0.17(17) . . . . ?
N6 C5 C6 C7 0.21(19) . . . . ?
N7 C5 C6 C7 179.6(2) . . . . ?
N8 C7 C6 C5 177.2(2) . . . . ?
N9 C8 N11 N10 1.17(18) . . . . ?
N9 C9 N10 N11 1.45(18) . . . . ?
N10 N11 C8 N14 179.41(17) . . . . ?
N15 C10 N17 N16 -0.54(18) . . . . ?
N15 C11 N16 N17 -0.93(19) . . . . ?
N16 N17 C10 N19 -177.95(15) . . . . ?

loop_
_restr_distance_atom_site_label_1
_restr_distance_atom_site_label_2
_restr_distance_site_symmetry_2
_restr_distance_target
_restr_distance_target_weight_param
_restr_distance_diff
N19 H19a 1 0.8900 0.0200 -0.0181
N19 H19b 1 0.8900 0.0200 0.0041
H19a H19b 1 1.5000 0.0400 0.0154
C10 H19a 1 2.0000 0.0400 0.0656
C10 H19b 1 2.0000 0.0400 0.0640
